data_1008663
loop_
_publ_author_name
'Rzaigui, M'
'Bagieu, M'

_publ_section_title
;
Synthesis and crystal structure of the lithium cyclohexaphosphate
hydrate Li~6~P~6~O~18~ . 9H~2~O
;
_journal_coden_ASTM JSSCBI
_journal_name_full 'Journal of Solid State Chemistry'
_journal_page_first 11
_journal_page_last 17
_journal_paper_doi 10.1006/jssc.1994.1002
_journal_volume 108
_journal_year 1994
_chemical_formula_structural 'Li6 (P6 O18) (H2 O)8.24'
_chemical_formula_sum 'H16.48 Li6 O26.24 P6'
_chemical_name_systematic
;
Lithium cyclo-hexaphosphate hydrate (6/1/8.2)
;
_space_group_IT_number 15
_symmetry_cell_setting monoclinic
_symmetry_Int_Tables_number 15
_symmetry_space_group_name_Hall '-C 2yc'
_symmetry_space_group_name_H-M 'C 1 2/c 1'
_cell_angle_alpha 90
_cell_angle_beta 115.95(5)
_cell_angle_gamma 90
_cell_formula_units_Z 4
_cell_length_a 15.429(8)
_cell_length_b 11.794(5)
_cell_length_c 14.369(9)
_cell_volume 2351.1
_refine_ls_R_factor_all 0.049
_cod_database_code 1008663

loop_
_symmetry_equiv_pos_as_xyz
x,y,z
-x,y,1/2-z
-x,-y,-z
x,-y,1/2+z
1/2+x,1/2+y,z
1/2-x,1/2+y,1/2-z
1/2-x,1/2-y,-z
1/2+x,1/2-y,1/2+z

loop_
_atom_site_label
_atom_site_type_symbol
_atom_site_symmetry_multiplicity
_atom_site_Wyckoff_symbol
_atom_site_fract_x
_atom_site_fract_y
_atom_site_fract_z
_atom_site_occupancy
_atom_site_attached_hydrogens
_atom_site_calc_flag
P1 P5+ 8 f 0.09453(7) 0.20127(9) 0.58642(8) 1. 0 d
P2 P5+ 8 f 0.11657(7) -0.21049(9) 0.48456(8) 1. 0 d
P3 P5+ 8 f 0.20707(7) 0.00746(9) 0.57128(9) 1. 0 d
O1 O2- 8 f 0.1428(2) 0.2719(3) 0.5377(3) 1. 0 d
O2 O2- 8 f 0.1069(2) 0.2293(3) 0.6917(2) 1. 0 d
O3 O2- 8 f 0.0169(2) 0.1977(3) -0.0087(2) 1. 0 d
O4 O2- 8 f 0.1229(2) 0.0721(3) 0.5846(3) 1. 0 d
O5 O2- 8 f 0.0987(2) -0.2604(3) 0.3827(2) 1. 0 d
O6 O2- 8 f 0.1845(2) -0.2683(3) 0.5800(2) 1. 0 d
O7 O2- 8 f 0.1477(2) -0.0822(3) 0.4836(2) 1. 0 d
O8 O2- 8 f 0.2546(2) 0.0853(3) 0.5270(3) 1. 0 d
O9 O2- 8 f 0.2329(3) 0.4467(3) 0.8312(3) 1. 0 d
O10 O2- 8 f 0.1552(3) 0.4828(3) 0.1305(3) 1. 2 d
O11 O2- 8 f 0.4636(3) -0.0033(4) 0.6031(3) 1. 2 d
O12 O2- 4 e 0. 0.9642(5) 0.25 1. 2 d
O13 O2- 4 e 0. 0.1513(9) 0.25 0.692(14) 2 d
O14 O2- 8 f 0.9198(8) 0.214(2) 0.239(1) 0.61(1) 2 d
O15 O2- 8 f 0.147(1) 0.184(2) 0.301(2) 0.28(1) 2 d
O16 O2- 4 e 0. 0.339(3) 0.25 0.244(14) 2 d
O17 O2- 8 f 0.044(1) 0.042(1) 0.256(1) 0.261(9) 2 d
Li1 Li1+ 8 f 0.6912(5) 0.2114(7) 0.3238(5) 1. 0 d
Li2 Li1+ 8 f 0.1433(6) 0.4296(7) 0.5111(6) 1. 0 d
Li3 Li1+ 4 e 0. 0.806(1) 0.25 1. 0 d
Li4 Li1+ 4 d 0.25 0.25 0.5 1. 0 d
H1 H1+ 8 f 0.316(4) 0.986(7) 0.313(5) 1. 0 d
H2 H1+ 8 f 0.832(5) 0.416(7) 0.382(5) 1. 0 d
H3 H1+ 8 f 0.021(5) 0.488(7) 0.128(5) 1. 0 d
H4 H1+ 8 f 0.059(5) 0.512(8) 0.462(6) 1. 0 d
H5 H1+ 8 f -1. -1. -1. 4.24 0 dum

loop_
_atom_type_symbol
_atom_type_oxidation_number
P5+ 5.000
O2- -2.000
Li1+ 1.000
H1+ 1.000
